data_4507642
loop_
_publ_author_name
'Chandrasekhar, Vadapalli'
'Kundu, Subrata'
'Kumar, Jitendra'
'Verma, Sandeep'
'Gopal, Kandasamy'
'Chaturbedi, Amaresh'
'Subramaniam, Kuppuswamy'

_publ_section_title
;
 Supramolecular Signatures of Adenine-Containing Organostannoxane
 Assemblies
;
_journal_issue 4
_journal_name_full 'Crystal Growth &amp; Design'
_journal_page_first 1665
_journal_paper_doi 10.1021/cg3018776
_journal_volume 13
_journal_year 2013
_chemical_formula_sum 'C64 H104 N20 O10 Sn4'
_chemical_formula_weight 1788.51
_chemical_name_systematic
;
 ?
;
_space_group_IT_number 2
_symmetry_cell_setting triclinic
_symmetry_space_group_name_Hall '-P 1'
_symmetry_space_group_name_H-M 'P -1'
_atom_sites_solution_hydrogens geom
_atom_sites_solution_primary direct
_atom_sites_solution_secondary difmap
_audit_creation_method SHELXL-97
_cell_angle_alpha 73.159(5)
_cell_angle_beta 69.017(5)
_cell_angle_gamma 78.508(5)
_cell_formula_units_Z 1
_cell_length_a 11.648(5)
_cell_length_b 12.780(5)
_cell_length_c 14.126(5)
_cell_measurement_reflns_used 9890
_cell_measurement_temperature 100(2)
_cell_measurement_theta_max 32.32
_cell_measurement_theta_min 2.38
_cell_volume 1868.4(13)
_computing_cell_refinement 'Bruker SAINT'
_computing_data_collection 'Bruker APEX2'
_computing_data_reduction 'Bruker SAINT'
_computing_molecular_graphics 'Bruker SHELXTL'
_computing_publication_material 'Bruker SHELXTL'
_computing_structure_refinement 'SHELXL-97 (Sheldrick, 2008)'
_computing_structure_solution 'SHELXS-97 (Sheldrick, 2008)'
_diffrn_ambient_temperature 100(2)
_diffrn_measured_fraction_theta_full 0.988
_diffrn_measured_fraction_theta_max 0.988
_diffrn_radiation_monochromator graphite
_diffrn_radiation_source 'fine-focus sealed tube'
_diffrn_radiation_type MoK\a
_diffrn_radiation_wavelength 0.71069
_diffrn_reflns_av_R_equivalents 0.0181
_diffrn_reflns_av_sigmaI/netI 0.0291
_diffrn_reflns_limit_h_max 14
_diffrn_reflns_limit_h_min -13
_diffrn_reflns_limit_k_max 15
_diffrn_reflns_limit_k_min -14
_diffrn_reflns_limit_l_max 17
_diffrn_reflns_limit_l_min -17
_diffrn_reflns_number 12761
_diffrn_reflns_theta_full 25.50
_diffrn_reflns_theta_max 25.50
_diffrn_reflns_theta_min 2.02
_exptl_absorpt_coefficient_mu 1.378
_exptl_absorpt_correction_T_max 0.836
_exptl_absorpt_correction_T_min 0.791
_exptl_absorpt_correction_type empirical
_exptl_absorpt_process_details sadabs
_exptl_crystal_colour colourless
_exptl_crystal_density_diffrn 1.590
_exptl_crystal_density_method 'not measured'
_exptl_crystal_F_000 908.0
_exptl_crystal_size_max 0.17
_exptl_crystal_size_mid 0.16
_exptl_crystal_size_min 0.13
_refine_diff_density_max 1.639
_refine_diff_density_min -0.833
_refine_diff_density_rms 0.116
_refine_ls_extinction_method none
_refine_ls_goodness_of_fit_ref 1.061
_refine_ls_hydrogen_treatment mixed
_refine_ls_matrix_type full
_refine_ls_number_parameters 446
_refine_ls_number_reflns 6870
_refine_ls_number_restraints 0
_refine_ls_restrained_S_all 1.061
_refine_ls_R_factor_all 0.0334
_refine_ls_R_factor_gt 0.0288
_refine_ls_shift/su_max 0.004
_refine_ls_shift/su_mean 0.000
_refine_ls_structure_factor_coef Fsqd
_refine_ls_weighting_details 'calc w=1/[\s^2^(Fo^2^)+(0.0502P)^2^+1.2001P] where P=(Fo^2^+2Fc^2^)/3'
_refine_ls_weighting_scheme calc
_refine_ls_wR_factor_gt 0.0766
_refine_ls_wR_factor_ref 0.0801
_reflns_number_gt 6165
_reflns_number_total 6951
_reflns_threshold_expression >2sigma(I)
_cod_data_source_file cg3018776_si_002.cif
_cod_data_source_block complex4
_cod_depositor_comments
;
The following automatic conversions were performed:

'_symmetry_cell_setting' value 'Triclinic' changed to 'triclinic'
according to /home/saulius/struct/CIF-dictionaries/cif_core.dic
dictionary named 'cif_core.dic' version 2.4.2 from 2011-04-26.

Automatic conversion script
Id: cif_fix_values 1891 2012-01-12 08:04:46Z andrius 
;
_cod_database_code 4507642

loop_
_symmetry_equiv_pos_as_xyz
'x, y, z'
'-x, -y, -z'

loop_
_atom_site_label
_atom_site_type_symbol
_atom_site_fract_x
_atom_site_fract_y
_atom_site_fract_z
_atom_site_U_iso_or_equiv
_atom_site_adp_type
_atom_site_occupancy
_atom_site_symmetry_multiplicity
_atom_site_calc_flag
_atom_site_refinement_flags
Sn1 Sn 0.559370(17) 0.668483(15) 0.610273(15) 0.01188(7) Uani 1 1 d .
Sn2 Sn 0.519894(17) 0.591533(15) 0.386214(14) 0.01169(7) Uani 1 1 d .
O3 O 0.53463(18) 0.81641(16) 0.48590(16) 0.0165(4) Uani 1 1 d .
C25 C 0.3538(3) 0.6981(2) 0.3898(2) 0.0159(6) Uani 1 1 d .
H25A H 0.3455 0.7480 0.4328 0.019 Uiso 1 1 calc R
H25B H 0.3622 0.7421 0.3195 0.019 Uiso 1 1 calc R
O1 O 0.56129(19) 0.50456(16) 0.71495(16) 0.0158(4) Uani 1 1 d .
O2 O 0.60703(19) 0.56681(16) 0.82795(16) 0.0172(4) Uani 1 1 d .
O4 O 0.61273(19) 0.75331(16) 0.34138(16) 0.0169(4) Uani 1 1 d .
N9 N 0.7222(2) 0.37159(19) 0.97069(19) 0.0135(5) Uani 1 1 d .
N7A N 0.4450(2) 0.8738(2) 0.1173(2) 0.0163(5) Uani 1 1 d .
O5 O 0.53550(18) 0.56927(16) 0.53129(15) 0.0138(4) Uani 1 1 d .
C12A C 0.5866(3) 0.8296(2) 0.3876(2) 0.0123(6) Uani 1 1 d .
N1 N 1.0436(2) 0.1829(2) 0.9686(2) 0.0207(6) Uani 1 1 d .
C26 C 0.2349(3) 0.6436(3) 0.4306(3) 0.0216(7) Uani 1 1 d .
H26A H 0.2284 0.5955 0.4990 0.026 Uiso 1 1 calc R
H26B H 0.2394 0.5985 0.3845 0.026 Uiso 1 1 calc R
N9A N 0.5646(2) 0.9481(2) 0.17045(19) 0.0155(5) Uani 1 1 d .
C4 C 0.8268(3) 0.2979(2) 0.9643(2) 0.0146(6) Uani 1 1 d .
N6 N 1.1115(2) 0.3229(2) 1.0015(2) 0.0207(6) Uani 1 1 d .
H6A H 1.1784 0.2809 1.0046 0.025 Uiso 1 1 calc R
H6B H 1.1011 0.3882 1.0106 0.025 Uiso 1 1 calc R
N3A N 0.4601(2) 1.1343(2) 0.15898(19) 0.0156(5) Uani 1 1 d .
C12 C 0.5876(3) 0.4907(2) 0.8007(2) 0.0137(6) Uani 1 1 d .
C5 C 0.9117(3) 0.3487(2) 0.9778(2) 0.0138(6) Uani 1 1 d .
N3 N 0.8423(2) 0.1951(2) 0.9501(2) 0.0185(6) Uani 1 1 d .
N7 N 0.8620(2) 0.4535(2) 0.9922(2) 0.0172(5) Uani 1 1 d .
N1A N 0.2871(2) 1.1580(2) 0.09496(19) 0.0162(5) Uani 1 1 d .
N6A N 0.2235(2) 1.0161(2) 0.0605(2) 0.0183(5) Uani 1 1 d .
H6A1 H 0.1654 1.0615 0.0425 0.022 Uiso 1 1 calc R
H6A2 H 0.2312 0.9484 0.0581 0.022 Uiso 1 1 calc R
C22 C 0.8076(3) 0.5662(2) 0.2990(2) 0.0176(6) Uani 1 1 d .
H22A H 0.8251 0.6398 0.2576 0.021 Uiso 1 1 calc R
H22B H 0.7896 0.5658 0.3716 0.021 Uiso 1 1 calc R
C19 C 0.1687(3) 0.8076(3) 0.7536(3) 0.0239(7) Uani 1 1 d .
H19A H 0.1441 0.7382 0.8015 0.029 Uiso 1 1 calc R
H19B H 0.1819 0.8524 0.7930 0.029 Uiso 1 1 calc R
C5A C 0.3999(3) 0.9825(2) 0.1203(2) 0.0142(6) Uani 1 1 d .
C11 C 0.5939(3) 0.3721(2) 0.8615(2) 0.0160(6) Uani 1 1 d .
H11A H 0.6647 0.3316 0.8209 0.019 Uiso 1 1 calc R
H11B H 0.5206 0.3419 0.8681 0.019 Uiso 1 1 calc R
C4A C 0.4731(3) 1.0290(2) 0.1520(2) 0.0140(6) Uani 1 1 d .
C20 C 0.0639(3) 0.8655(3) 0.7106(3) 0.0353(9) Uani 1 1 d .
H20A H 0.0859 0.9358 0.6654 0.053 Uiso 1 1 calc R
H20B H -0.0100 0.8758 0.7673 0.053 Uiso 1 1 calc R
H20C H 0.0496 0.8215 0.6719 0.053 Uiso 1 1 calc R
C8A C 0.5434(3) 0.8583(2) 0.1472(2) 0.0161(6) Uani 1 1 d .
H8A H 0.5941 0.7922 0.1521 0.019 Uiso 1 1 calc R
C2A C 0.3653(3) 1.1916(2) 0.1282(2) 0.0159(6) Uani 1 1 d .
H2A H 0.3512 1.2653 0.1300 0.019 Uiso 1 1 calc R
C11A C 0.6196(3) 0.9434(2) 0.3252(2) 0.0172(6) Uani 1 1 d .
H11C H 0.6843 0.9610 0.3443 0.021 Uiso 1 1 calc R
H11D H 0.5477 0.9959 0.3439 0.021 Uiso 1 1 calc R
C17 C 0.3940(3) 0.7300(2) 0.7153(2) 0.0154(6) Uani 1 1 d .
H17A H 0.3628 0.6694 0.7738 0.019 Uiso 1 1 calc R
H17B H 0.4150 0.7826 0.7425 0.019 Uiso 1 1 calc R
C8 C 0.7504(3) 0.4623(2) 0.9868(2) 0.0158(6) Uani 1 1 d .
H8 H 0.6950 0.5252 0.9934 0.019 Uiso 1 1 calc R
C10A C 0.6632(3) 0.9566(2) 0.2077(2) 0.0173(6) Uani 1 1 d .
H10A H 0.6941 1.0278 0.1733 0.021 Uiso 1 1 calc R
H10B H 0.7308 0.9005 0.1891 0.021 Uiso 1 1 calc R
C18 C 0.2903(3) 0.7853(3) 0.6698(2) 0.0169(6) Uani 1 1 d .
H18A H 0.2783 0.7386 0.6316 0.020 Uiso 1 1 calc R
H18B H 0.3145 0.8543 0.6208 0.020 Uiso 1 1 calc R
C10 C 0.6036(3) 0.3511(2) 0.9700(2) 0.0149(6) Uani 1 1 d .
H10C H 0.5383 0.3975 1.0087 0.018 Uiso 1 1 calc R
H10D H 0.5901 0.2752 1.0060 0.018 Uiso 1 1 calc R
C14 C 0.7854(3) 0.7673(3) 0.6074(2) 0.0191(6) Uani 1 1 d .
H14A H 0.7484 0.7509 0.6828 0.023 Uiso 1 1 calc R
H14B H 0.8744 0.7589 0.5917 0.023 Uiso 1 1 calc R
C6A C 0.3013(3) 1.0503(2) 0.0919(2) 0.0156(6) Uani 1 1 d .
C24 C 1.0329(3) 0.5114(3) 0.2850(3) 0.0327(8) Uani 1 1 d .
H24A H 1.0510 0.5849 0.2469 0.049 Uiso 1 1 calc R
H24B H 1.1030 0.4604 0.2615 0.049 Uiso 1 1 calc R
H24C H 1.0149 0.5051 0.3582 0.049 Uiso 1 1 calc R
C2 C 0.9539(3) 0.1467(3) 0.9519(3) 0.0210(7) Uani 1 1 d .
H2 H 0.9726 0.0767 0.9396 0.025 Uiso 1 1 calc R
C13 C 0.7515(3) 0.6837(2) 0.5657(2) 0.0155(6) Uani 1 1 d .
H13A H 0.7929 0.6122 0.5891 0.019 Uiso 1 1 calc R
H13B H 0.7839 0.7037 0.4901 0.019 Uiso 1 1 calc R
C23 C 0.9216(3) 0.4859(3) 0.2667(3) 0.0244(7) Uani 1 1 d .
H23A H 0.9031 0.4119 0.3060 0.029 Uiso 1 1 calc R
H23B H 0.9418 0.4886 0.1932 0.029 Uiso 1 1 calc R
C15 C 0.7441(3) 0.8851(3) 0.5628(3) 0.0281(8) Uani 1 1 d .
H15A H 0.6544 0.8956 0.5850 0.034 Uiso 1 1 calc R
H15B H 0.7738 0.8994 0.4872 0.034 Uiso 1 1 calc R
C16 C 0.7905(3) 0.9684(3) 0.5962(3) 0.0300(8) Uani 1 1 d .
H16A H 0.7628 0.9540 0.6710 0.045 Uiso 1 1 calc R
H16B H 0.7585 1.0414 0.5679 0.045 Uiso 1 1 calc R
H16C H 0.8792 0.9619 0.5705 0.045 Uiso 1 1 calc R
C6 C 1.0247(3) 0.2868(2) 0.9827(2) 0.0173(6) Uani 1 1 d .
C27 C 0.1187(3) 0.7253(3) 0.4386(3) 0.0277(8) Uani 1 1 d .
H27A H 0.0470 0.6845 0.4711 0.033 Uiso 1 1 calc R
H27B H 0.1150 0.7707 0.4842 0.033 Uiso 1 1 calc R
C28 C 0.1108(3) 0.8001(3) 0.3347(3) 0.0352(9) Uani 1 1 d .
H28A H 0.1796 0.8432 0.3030 0.053 Uiso 1 1 calc R
H28B H 0.0349 0.8481 0.3465 0.053 Uiso 1 1 calc R
H28C H 0.1128 0.7561 0.2892 0.053 Uiso 1 1 calc R
C21 C 0.6941(3) 0.5381(2) 0.2851(2) 0.0176(6) Uani 1 1 d .
H21A H 0.7000 0.4590 0.2960 0.021 Uiso 1 1 calc R
H21B H 0.6961 0.5706 0.2134 0.021 Uiso 1 1 calc R

loop_
_atom_site_aniso_label
_atom_site_aniso_U_11
_atom_site_aniso_U_22
_atom_site_aniso_U_33
_atom_site_aniso_U_23
_atom_site_aniso_U_13
_atom_site_aniso_U_12
Sn1 0.01461(12) 0.00979(11) 0.01501(12) -0.00429(8) -0.00821(8) -0.00109(8)
Sn2 0.01523(12) 0.00932(11) 0.01301(12) -0.00254(8) -0.00771(8) -0.00098(8)
O3 0.0188(11) 0.0142(10) 0.0175(11) -0.0014(9) -0.0089(9) -0.0022(8)
C25 0.0197(15) 0.0139(14) 0.0169(15) -0.0051(12) -0.0085(12) -0.0008(12)
O1 0.0233(11) 0.0130(10) 0.0150(11) -0.0038(8) -0.0110(9) -0.0003(8)
O2 0.0238(11) 0.0108(10) 0.0218(12) -0.0055(9) -0.0124(9) -0.0005(8)
O4 0.0223(11) 0.0112(10) 0.0194(11) -0.0029(9) -0.0093(9) -0.0027(8)
N9 0.0149(12) 0.0123(12) 0.0167(13) -0.0040(10) -0.0096(10) 0.0004(10)
N7A 0.0211(13) 0.0111(12) 0.0184(14) -0.0027(10) -0.0093(11) -0.0011(10)
O5 0.0201(11) 0.0111(10) 0.0144(10) -0.0024(8) -0.0105(8) -0.0025(8)
C12A 0.0121(14) 0.0121(14) 0.0160(15) -0.0026(12) -0.0107(12) 0.0023(11)
N1 0.0239(14) 0.0141(13) 0.0307(16) -0.0092(12) -0.0154(12) 0.0018(11)
C26 0.0196(16) 0.0196(16) 0.0237(17) -0.0024(13) -0.0076(13) -0.0010(13)
N9A 0.0201(13) 0.0115(12) 0.0174(13) -0.0024(10) -0.0098(11) -0.0017(10)
C4 0.0194(15) 0.0143(14) 0.0120(15) -0.0012(12) -0.0083(12) -0.0026(12)
N6 0.0195(13) 0.0115(12) 0.0406(17) -0.0098(12) -0.0203(12) 0.0029(10)
N3A 0.0188(13) 0.0107(12) 0.0188(13) -0.0013(10) -0.0080(11) -0.0041(10)
C12 0.0137(14) 0.0132(14) 0.0196(16) -0.0063(12) -0.0109(12) 0.0006(11)
C5 0.0176(15) 0.0111(14) 0.0158(15) -0.0020(11) -0.0097(12) -0.0020(11)
N3 0.0217(14) 0.0107(12) 0.0282(15) -0.0050(11) -0.0147(12) 0.0004(10)
N7 0.0227(14) 0.0115(12) 0.0228(14) -0.0051(11) -0.0133(11) -0.0014(10)
N1A 0.0187(13) 0.0137(12) 0.0186(13) -0.0054(10) -0.0082(11) -0.0009(10)
N6A 0.0196(13) 0.0123(12) 0.0282(15) -0.0063(11) -0.0136(11) 0.0003(10)
C22 0.0166(15) 0.0174(15) 0.0193(16) -0.0042(13) -0.0060(12) -0.0029(12)
C19 0.0206(16) 0.0261(18) 0.0252(18) -0.0086(14) -0.0074(14) 0.0011(13)
C5A 0.0185(15) 0.0110(14) 0.0139(15) -0.0036(11) -0.0048(12) -0.0029(11)
C11 0.0228(16) 0.0106(14) 0.0191(16) -0.0041(12) -0.0112(13) -0.0025(12)
C4A 0.0170(14) 0.0119(14) 0.0139(15) -0.0020(11) -0.0062(12) -0.0029(11)
C20 0.0216(18) 0.043(2) 0.036(2) -0.0108(18) -0.0088(16) 0.0092(16)
C8A 0.0198(15) 0.0092(14) 0.0191(16) -0.0019(12) -0.0084(13) 0.0009(11)
C2A 0.0200(15) 0.0093(14) 0.0191(16) -0.0039(12) -0.0070(12) -0.0005(11)
C11A 0.0214(16) 0.0115(14) 0.0219(16) -0.0021(12) -0.0120(13) -0.0020(12)
C17 0.0183(15) 0.0157(15) 0.0140(15) -0.0059(12) -0.0054(12) -0.0016(12)
C8 0.0214(15) 0.0095(14) 0.0193(16) -0.0057(12) -0.0105(13) 0.0030(12)
C10A 0.0174(15) 0.0144(14) 0.0231(17) -0.0011(12) -0.0116(13) -0.0037(12)
C18 0.0190(15) 0.0160(15) 0.0169(16) -0.0041(12) -0.0072(12) -0.0016(12)
C10 0.0180(15) 0.0127(14) 0.0156(15) -0.0003(12) -0.0083(12) -0.0044(11)
C14 0.0147(15) 0.0245(16) 0.0227(17) -0.0089(13) -0.0078(13) -0.0041(12)
C6A 0.0184(15) 0.0143(14) 0.0152(15) -0.0045(12) -0.0059(12) -0.0016(12)
C24 0.0175(17) 0.044(2) 0.033(2) -0.0029(17) -0.0093(15) -0.0017(15)
C2 0.0238(17) 0.0131(15) 0.0321(19) -0.0086(13) -0.0145(14) -0.0002(12)
C13 0.0135(14) 0.0156(14) 0.0214(16) -0.0059(12) -0.0082(12) -0.0031(11)
C23 0.0207(17) 0.0231(17) 0.0247(18) -0.0042(14) -0.0051(14) 0.0014(13)
C15 0.0347(19) 0.0181(16) 0.042(2) -0.0101(15) -0.0218(17) -0.0031(14)
C16 0.038(2) 0.0209(17) 0.039(2) -0.0092(16) -0.0176(17) -0.0091(15)
C6 0.0211(15) 0.0124(14) 0.0204(16) -0.0026(12) -0.0104(13) -0.0012(12)
C27 0.0183(16) 0.0309(19) 0.036(2) -0.0165(16) -0.0069(15) 0.0018(14)
C28 0.0285(19) 0.030(2) 0.054(3) -0.0112(18) -0.0255(18) 0.0084(16)
C21 0.0190(15) 0.0153(15) 0.0190(16) -0.0063(12) -0.0048(13) -0.0022(12)

loop_
_atom_type_symbol
_atom_type_description
_atom_type_scat_dispersion_real
_atom_type_scat_dispersion_imag
_atom_type_scat_source
C C 0.0033 0.0016 'International Tables Vol C Tables 4.2.6.8 and 6.1.1.4'
H H 0.0000 0.0000 'International Tables Vol C Tables 4.2.6.8 and 6.1.1.4'
N N 0.0061 0.0033 'International Tables Vol C Tables 4.2.6.8 and 6.1.1.4'
O O 0.0106 0.0060 'International Tables Vol C Tables 4.2.6.8 and 6.1.1.4'
Sn Sn -0.6537 1.4246 'International Tables Vol C Tables 4.2.6.8 and 6.1.1.4'

loop_
_geom_angle_atom_site_label_1
_geom_angle_atom_site_label_2
_geom_angle_atom_site_label_3
_geom_angle
_geom_angle_site_symmetry_1
_geom_angle_site_symmetry_3
O5 Sn1 C13 109.00(10) . .
O5 Sn1 C17 115.33(10) . .
C13 Sn1 C17 135.66(11) . .
O5 Sn1 O1 75.80(8) . .
C13 Sn1 O1 97.10(10) . .
C17 Sn1 O1 93.20(10) . .
O5 Sn1 O3 90.81(8) . .
C13 Sn1 O3 91.53(10) . .
C17 Sn1 O3 88.37(10) . .
O1 Sn1 O3 165.85(7) . .
O5 Sn2 C25 104.41(10) . .
O5 Sn2 C21 108.54(10) . .
C25 Sn2 C21 143.75(12) . .
O5 Sn2 O5 75.49(8) . 2_666
C25 Sn2 O5 106.10(10) . 2_666
C21 Sn2 O5 96.49(10) . 2_666
O5 Sn2 O4 85.76(7) . .
C25 Sn2 O4 85.07(10) . .
C21 Sn2 O4 82.73(10) . .
O5 Sn2 O4 159.99(7) 2_666 .
C12A O3 Sn1 127.23(18) . .
C26 C25 Sn2 116.6(2) . .
C12 O1 Sn1 119.33(17) . .
C12A O4 Sn2 130.01(19) . .
C8 N9 C4 105.4(2) . .
C8 N9 C10 128.1(2) . .
C4 N9 C10 126.3(2) . .
C8A N7A C5A 103.1(2) . .
Sn1 O5 Sn2 134.95(10) . .
Sn1 O5 Sn2 119.47(9) . 2_666
Sn2 O5 Sn2 104.51(8) . 2_666
O4 C12A O3 123.6(3) . .
O4 C12A C11A 119.1(3) . .
O3 C12A C11A 117.3(2) . .
C2 N1 C6 118.1(3) . .
C25 C26 C27 113.6(3) . .
C8A N9A C4A 105.7(2) . .
C8A N9A C10A 127.6(2) . .
C4A N9A C10A 126.7(2) . .
N3 C4 N9 127.0(3) . .
N3 C4 C5 126.8(3) . .
N9 C4 C5 106.2(2) . .
C2A N3A C4A 110.3(2) . .
O2 C12 O1 123.0(3) . .
O2 C12 C11 123.5(2) . .
O1 C12 C11 113.5(2) . .
C4 C5 N7 110.4(2) . .
C4 C5 C6 117.6(3) . .
N7 C5 C6 131.7(3) . .
C2 N3 C4 110.0(2) . .
C8 N7 C5 103.6(2) . .
C2A N1A C6A 118.5(2) . .
C23 C22 C21 112.6(3) . .
C20 C19 C18 113.8(3) . .
C4A C5A N7A 110.9(2) . .
C4A C5A C6A 117.6(3) . .
N7A C5A C6A 131.4(3) . .
C12 C11 C10 116.7(2) . .
N3A C4A N9A 127.0(3) . .
N3A C4A C5A 126.9(3) . .
N9A C4A C5A 106.0(2) . .
N7A C8A N9A 114.2(3) . .
N3A C2A N1A 129.3(3) . .
C12A C11A C10A 114.1(2) . .
C18 C17 Sn1 116.0(2) . .
N7 C8 N9 114.4(2) . .
N9A C10A C11A 112.2(2) . .
C17 C18 C19 112.4(2) . .
N9 C10 C11 114.1(2) . .
C15 C14 C13 113.9(2) . .
N6A C6A N1A 118.9(3) . .
N6A C6A C5A 123.8(3) . .
N1A C6A C5A 117.3(3) . .
N3 C2 N1 130.2(3) . .
C14 C13 Sn1 116.1(2) . .
C24 C23 C22 112.4(3) . .
C14 C15 C16 113.3(3) . .
N6 C6 N1 118.8(3) . .
N6 C6 C5 124.1(3) . .
N1 C6 C5 117.1(3) . .
C28 C27 C26 114.7(3) . .
C22 C21 Sn2 115.5(2) . .

loop_
_geom_bond_atom_site_label_1
_geom_bond_atom_site_label_2
_geom_bond_distance
_geom_bond_site_symmetry_2
Sn1 O5 2.0279(19) .
Sn1 C13 2.129(3) .
Sn1 C17 2.134(3) .
Sn1 O1 2.188(2) .
Sn1 O3 2.228(2) .
Sn2 O5 2.055(2) .
Sn2 C25 2.126(3) .
Sn2 C21 2.136(3) .
Sn2 O5 2.145(2) 2_666
Sn2 O4 2.342(2) .
O3 C12A 1.275(4) .
C25 C26 1.521(4) .
O1 C12 1.308(3) .
O2 C12 1.231(3) .
O4 C12A 1.257(3) .
N9 C8 1.365(4) .
N9 C4 1.376(4) .
N9 C10 1.460(4) .
N7A C8A 1.319(4) .
N7A C5A 1.392(4) .
O5 Sn2 2.145(2) 2_666
C12A C11A 1.509(4) .
N1 C2 1.339(4) .
N1 C6 1.363(4) .
C26 C27 1.526(4) .
N9A C8A 1.368(4) .
N9A C4A 1.370(4) .
N9A C10A 1.457(4) .
C4 N3 1.352(4) .
C4 C5 1.379(4) .
N6 C6 1.324(4) .
N3A C2A 1.335(4) .
N3A C4A 1.352(4) .
C12 C11 1.512(4) .
C5 N7 1.391(4) .
C5 C6 1.408(4) .
N3 C2 1.329(4) .
N7 C8 1.310(4) .
N1A C2A 1.347(4) .
N1A C6A 1.364(4) .
N6A C6A 1.330(4) .
C22 C23 1.523(4) .
C22 C21 1.526(4) .
C19 C20 1.523(4) .
C19 C18 1.524(4) .
C5A C4A 1.382(4) .
C5A C6A 1.401(4) .
C11 C10 1.518(4) .
C11A C10A 1.520(4) .
C17 C18 1.525(4) .
C14 C15 1.508(4) .
C14 C13 1.530(4) .
C24 C23 1.521(5) .
C15 C16 1.532(4) .
C27 C28 1.526(5) .
